data_4114954
loop_
_publ_author_name
'Mikael Retb\/oll'
'Alison J. Edwards'
'A. David Rae'
'Anthony C. Willis'
'Martin A. Bennett'
'Eric Wenger'

_publ_contact_author_address
;
Research School of Chemistry,
Australian National University,
Canberra, A. C. T. 0200, Australia
;
_publ_contact_author_email ' wenger@rsc.anu.edu.au '
_publ_contact_author_fax ' 61 2 6125 0750 '
_publ_contact_author_name ' Eric Wenger '
_publ_contact_author_phone ' 61 2 6125 4425 '
_publ_section_title
;
 Preparation of Benzyne Complexes of Group 10 Metals by Intramolecular
 Suzuki Coupling of ortho-Metalated Phenylboronic Esters: Molecular
 Structure of the First Benzyne-Palladium(0) Complex
;
_journal_name_full 'Journal of the American Chemical Society'
_journal_page_first 8348
_journal_page_last 8360
_journal_paper_doi 10.1021/ja0264091
_journal_volume 124
_journal_year 2002
_chemical_formula_moiety 'C58 H100 P4 Pd2, C7 H8'
_chemical_formula_sum 'C65 H108 P4 Pd2'
_chemical_formula_weight 1226.26
_space_group_IT_number 2
_symmetry_cell_setting triclinic
_symmetry_Int_Tables_number 2
_symmetry_space_group_name_Hall '-P 1'
_symmetry_space_group_name_H-M 'P -1'
_audit_creation_date 2001-06-25
_audit_creation_method 'by teXsan v1.8'
_audit_update_record
;
2001-06-25 - Report on C65 H108 P4 Pd2 (6)
             by Anthony C. Willis and A. David Rae
             for Mikael K. Retboll and Eric Wenger
2001-06-26 - passes checkcif tests with minor warnings
;
_cell_angle_alpha 80.6763(5)
_cell_angle_beta 85.7074(4)
_cell_angle_gamma 89.8127(6)
_cell_formula_units_Z 4
_cell_length_a 13.9055(2)
_cell_length_b 19.0192(2)
_cell_length_c 24.0778(3)
_cell_measurement_reflns_used 332477
_cell_measurement_temperature 150.0
_cell_measurement_theta_max 27.485
_cell_measurement_theta_min 2.546
_cell_volume 6265.88(14)
_computing_cell_refinement 'HKL Scalepack (Otwinowski & Minor 1997)'
_computing_data_collection KappaCCD
_computing_data_reduction 'Denzo and Scalepak (Otwinowski & Minor, 1997)'
_computing_publication_material 'teXsan (MSC, 1992-1997)'
_computing_structure_refinement 'RAELS2000 (2000)'
_computing_structure_solution
;
PATTY in DIRDIF92  (Beurskens, 1992)
;
_diffrn_ambient_temperature 150.0
_diffrn_measurement_device_type 'Nonius KappaCCD'
_diffrn_measurement_method ' \f and \w scans with CCD '
_diffrn_orient_matrix_type X=UH
_diffrn_orient_matrix_UB_11 0.00903
_diffrn_orient_matrix_UB_12 0.00386
_diffrn_orient_matrix_UB_13 0.07145
_diffrn_orient_matrix_UB_21 0.03612
_diffrn_orient_matrix_UB_22 -0.03912
_diffrn_orient_matrix_UB_23 -0.00196
_diffrn_orient_matrix_UB_31 0.02512
_diffrn_orient_matrix_UB_32 0.03293
_diffrn_orient_matrix_UB_33 -0.00816
_diffrn_radiation_detector CCD
_diffrn_radiation_monochromator graphite
_diffrn_radiation_source 'X-ray tube'
_diffrn_radiation_type 'Mo K\a'
_diffrn_radiation_wavelength 0.7107
_diffrn_reflns_av_R_equivalents 0.059
_diffrn_reflns_av_sigmaI/netI 0.080
_diffrn_reflns_limit_h_max 18
_diffrn_reflns_limit_h_min -18
_diffrn_reflns_limit_k_max 24
_diffrn_reflns_limit_k_min -23
_diffrn_reflns_limit_l_max 31
_diffrn_reflns_limit_l_min -31
_diffrn_reflns_number 124400
_diffrn_reflns_reduction_process 'Lp corrections applied'
_diffrn_reflns_theta_max 27.53
_diffrn_reflns_theta_min 2.58
_diffrn_standards_decay_% 0.00
_diffrn_standards_number 0
_exptl_absorpt_coefficient_mu 0.714
_exptl_absorpt_correction_T_max 0.922
_exptl_absorpt_correction_T_min 0.852
_exptl_absorpt_correction_type integration
_exptl_absorpt_process_details
;
via gaussian method (Coppens, 1970) implemented in maXus (2000)
;
_exptl_crystal_colour yellow
_exptl_crystal_density_diffrn 1.300
_exptl_crystal_description rod
_exptl_crystal_F_000 2600.00
_exptl_crystal_size_max 0.28
_exptl_crystal_size_mid 0.14
_exptl_crystal_size_min 0.13
_refine_diff_density_max 2.28
_refine_diff_density_min -1.95
_refine_ls_extinction_method none
_refine_ls_goodness_of_fit_all 2.1163
_refine_ls_goodness_of_fit_ref 1.8672
_refine_ls_hydrogen_treatment noref
_refine_ls_matrix_type full
_refine_ls_number_constraints 0
_refine_ls_number_parameters 244
_refine_ls_number_reflns 17995
_refine_ls_number_restraints 0
_refine_ls_R_factor_all 0.1276
_refine_ls_R_factor_gt 0.0667
_refine_ls_shift/su_max 0.3
_refine_ls_shift/su_mean 0.1
_refine_ls_structure_factor_coef F
_refine_ls_weighting_details 'w = 1/[\s^2^(Fo) + 0.0016|Fo|^2^]'
_refine_ls_weighting_scheme sigma
_refine_ls_wR_factor_all 0.1412
_refine_ls_wR_factor_ref 0.1029
_reflns_number_gt 17995
_reflns_number_total 28627
_reflns_threshold_expression I>3.00\s(I)
_cod_data_source_file ja0264091_s2_6.cif
_cod_data_source_block mxr5
_cod_original_cell_volume 6265.9(1)
_cod_original_sg_symbol_H-M 'P -1 '
_cod_original_formula_sum 'C65 H108 P4 Pd2 '
_cod_database_code 4114954

loop_
_symmetry_equiv_pos_as_xyz
'   +x,   +y,   +z'
'   -x,   -y,   -z'

loop_
_atom_site_aniso_label
_atom_site_aniso_U_11
_atom_site_aniso_U_22
_atom_site_aniso_U_33
_atom_site_aniso_U_12
_atom_site_aniso_U_13
_atom_site_aniso_U_23
Pd1 0.0199(3) 0.0199(2) 0.0237(2) -0.0006(1) -0.0035(1) -0.0018(1)
Pd2 0.0197(2) 0.0200(2) 0.0233(2) 0.0003(1) -0.0010(1) -0.0020(1)
P11 0.026(1) 0.023(1) 0.025(1) -0.004(1) -0.004(1) 0.000(1)
P12 0.025(1) 0.026(1) 0.030(1) -0.005(1) -0.005(1) -0.003(1)
P21 0.025(1) 0.020(1) 0.025(1) 0.001(1) -0.003(1) -0.002(1)
P22 0.020(1) 0.023(1) 0.029(1) -0.001(1) 0.000(1) -0.003(1)
C11 0.025(1) 0.027(1) 0.032(1) -0.001(1) -0.003(1) -0.005(1)
C12 0.026(1) 0.027(1) 0.033(1) 0.000(1) -0.002(1) -0.005(1)
C13 0.027(1) 0.029(1) 0.035(1) 0.001(1) -0.002(1) -0.005(1)
C14 0.026(1) 0.032(1) 0.038(1) 0.002(1) -0.002(1) -0.005(1)
C15 0.025(1) 0.032(1) 0.037(1) -0.001(1) -0.002(1) -0.005(1)
C16 0.025(1) 0.029(1) 0.034(1) -0.001(1) -0.002(1) -0.005(1)
C101 0.037(1) 0.032(1) 0.032(1) -0.003(1) -0.005(1) -0.004(1)
C102 0.037(1) 0.037(1) 0.034(1) -0.005(1) -0.009(1) -0.002(1)
C103 0.032(1) 0.030(1) 0.033(1) -0.003(1) 0.000(1) -0.004(1)
C104 0.038(1) 0.032(1) 0.033(1) -0.004(1) 0.001(1) -0.004(1)
C105 0.039(1) 0.036(1) 0.036(1) -0.006(1) 0.005(1) -0.005(1)
C106 0.039(1) 0.037(1) 0.038(1) -0.004(1) 0.007(1) -0.007(1)
C107 0.034(1) 0.035(1) 0.038(1) -0.002(1) 0.005(1) -0.006(1)
C108 0.033(1) 0.031(1) 0.034(1) -0.002(1) 0.001(1) -0.006(1)
C109 0.034(1) 0.028(1) 0.034(1) -0.001(1) -0.004(1) -0.002(1)
C110 0.035(1) 0.028(1) 0.036(1) -0.002(1) -0.004(1) -0.004(1)
C111 0.041(1) 0.027(1) 0.038(1) -0.001(1) -0.004(1) -0.003(1)
C112 0.043(1) 0.027(1) 0.039(1) 0.002(1) -0.003(1) -0.002(1)
C113 0.039(1) 0.030(1) 0.042(1) 0.003(1) -0.005(1) -0.001(1)
C114 0.034(1) 0.030(1) 0.039(1) 0.001(1) -0.005(1) -0.002(1)
C115 0.029(1) 0.039(1) 0.040(1) -0.002(1) -0.009(1) -0.005(1)
C116 0.033(1) 0.048(1) 0.044(1) -0.004(1) -0.012(1) -0.006(1)
C117 0.032(1) 0.060(1) 0.054(1) -0.003(1) -0.015(1) -0.009(1)
C118 0.033(1) 0.063(1) 0.065(1) 0.006(1) -0.018(1) -0.012(1)
C119 0.030(1) 0.058(1) 0.065(1) 0.007(1) -0.013(1) -0.017(1)
C120 0.030(1) 0.043(1) 0.052(1) 0.003(1) -0.011(1) -0.010(1)
C121 0.036(1) 0.032(1) 0.037(1) -0.004(1) -0.008(1) -0.007(1)
C122 0.044(1) 0.032(1) 0.041(1) -0.007(1) -0.009(1) -0.004(1)
C123 0.056(1) 0.032(1) 0.052(1) -0.008(1) -0.015(1) -0.006(1)
C124 0.057(1) 0.032(1) 0.063(1) 0.000(1) -0.021(1) -0.016(1)
C125 0.049(1) 0.039(1) 0.059(1) 0.000(1) -0.010(1) -0.021(1)
C126 0.039(1) 0.036(1) 0.046(1) -0.002(1) -0.005(1) -0.014(1)
C201 0.031(1) 0.029(1) 0.032(1) -0.001(1) -0.001(1) -0.004(1)
C202 0.029(1) 0.030(1) 0.034(1) -0.002(1) 0.000(1) -0.004(1)
C203 0.029(1) 0.030(1) 0.035(1) 0.001(1) -0.005(1) -0.003(1)
C204 0.034(1) 0.032(1) 0.036(1) 0.001(1) -0.007(1) -0.001(1)
C205 0.035(1) 0.038(1) 0.041(1) 0.002(1) -0.011(1) 0.001(1)
C206 0.035(1) 0.040(1) 0.042(1) -0.002(1) -0.013(1) 0.001(1)
C207 0.031(1) 0.037(1) 0.040(1) -0.003(1) -0.010(1) -0.001(1)
C208 0.029(1) 0.031(1) 0.035(1) -0.002(1) -0.007(1) -0.003(1)
C209 0.034(1) 0.027(1) 0.034(1) -0.001(1) -0.003(1) -0.003(1)
C210 0.039(1) 0.027(1) 0.038(1) 0.002(1) -0.002(1) -0.004(1)
C211 0.050(1) 0.027(1) 0.041(1) 0.001(1) -0.002(1) -0.004(1)
C212 0.054(1) 0.027(1) 0.040(1) -0.004(1) -0.005(1) -0.004(1)
C213 0.045(1) 0.029(1) 0.041(1) -0.007(1) -0.005(1) -0.003(1)
C214 0.036(1) 0.028(1) 0.038(1) -0.005(1) -0.004(1) -0.004(1)
C215 0.025(1) 0.035(1) 0.039(1) -0.001(1) -0.002(1) -0.005(1)
C216 0.026(1) 0.043(1) 0.045(1) 0.000(1) 0.001(1) -0.009(1)
C217 0.025(1) 0.052(1) 0.052(1) -0.001(1) 0.000(1) -0.010(1)
C218 0.027(1) 0.052(1) 0.054(1) -0.007(1) -0.001(1) -0.006(1)
C219 0.027(1) 0.046(1) 0.054(1) -0.006(1) -0.005(1) -0.010(1)
C220 0.027(1) 0.037(1) 0.047(1) -0.004(1) -0.004(1) -0.008(1)
C221 0.027(1) 0.029(1) 0.036(1) 0.000(1) -0.001(1) -0.006(1)
C222 0.031(1) 0.029(1) 0.038(1) 0.002(1) -0.002(1) -0.004(1)
C223 0.036(1) 0.029(1) 0.043(1) 0.003(1) 0.001(1) -0.005(1)
C224 0.037(1) 0.028(1) 0.043(1) -0.001(1) 0.004(1) -0.008(1)
C225 0.035(1) 0.030(1) 0.042(1) -0.002(1) 0.000(1) -0.010(1)
C226 0.029(1) 0.029(1) 0.038(1) -0.001(1) -0.002(1) -0.008(1)
Pd3 0.0199(3) 0.0199(2) 0.0237(2) -0.0006(1) -0.0035(1) -0.0018(1)
Pd4 0.0197(2) 0.0202(2) 0.0234(2) 0.0002(1) -0.0010(1) -0.0021(1)
P31 0.026(1) 0.023(1) 0.025(1) -0.004(1) -0.004(1) 0.000(1)
P32 0.025(1) 0.026(1) 0.030(1) -0.005(1) -0.005(1) -0.003(1)
P41 0.025(1) 0.020(1) 0.025(1) 0.001(1) -0.003(1) -0.002(1)
P42 0.020(1) 0.023(1) 0.030(1) 0.000(1) 0.000(1) -0.004(1)
C21 0.025(1) 0.027(1) 0.032(1) -0.001(1) -0.003(1) -0.005(1)
C22 0.026(1) 0.027(1) 0.033(1) 0.000(1) -0.002(1) -0.005(1)
C23 0.027(1) 0.028(1) 0.035(1) 0.001(1) -0.002(1) -0.005(1)
C24 0.026(1) 0.031(1) 0.038(1) 0.002(1) -0.002(1) -0.005(1)
C25 0.025(1) 0.031(1) 0.037(1) 0.000(1) -0.002(1) -0.005(1)
C26 0.025(1) 0.029(1) 0.034(1) -0.001(1) -0.002(1) -0.005(1)
C301 0.037(1) 0.032(1) 0.032(1) -0.003(1) -0.006(1) -0.003(1)
C302 0.037(1) 0.036(1) 0.033(1) -0.006(1) -0.008(1) -0.003(1)
C303 0.032(1) 0.030(1) 0.033(1) -0.003(1) 0.000(1) -0.004(1)
C304 0.037(1) 0.032(1) 0.034(1) -0.004(1) 0.001(1) -0.004(1)
C305 0.038(1) 0.036(1) 0.037(1) -0.006(1) 0.004(1) -0.005(1)
C306 0.038(1) 0.037(1) 0.038(1) -0.004(1) 0.007(1) -0.006(1)
C307 0.033(1) 0.034(1) 0.038(1) -0.002(1) 0.004(1) -0.006(1)
C308 0.033(1) 0.031(1) 0.034(1) -0.002(1) 0.001(1) -0.006(1)
C309 0.034(1) 0.028(1) 0.034(1) -0.001(1) -0.004(1) -0.003(1)
C310 0.035(1) 0.027(1) 0.036(1) -0.002(1) -0.004(1) -0.004(1)
C311 0.040(1) 0.027(1) 0.038(1) -0.002(1) -0.004(1) -0.003(1)
C312 0.043(1) 0.027(1) 0.038(1) 0.001(1) -0.003(1) -0.003(1)
C313 0.039(1) 0.029(1) 0.042(1) 0.003(1) -0.005(1) -0.002(1)
C314 0.034(1) 0.029(1) 0.039(1) 0.001(1) -0.005(1) -0.002(1)
C315 0.030(1) 0.039(1) 0.040(1) -0.002(1) -0.009(1) -0.006(1)
C316 0.035(1) 0.047(1) 0.043(1) -0.004(1) -0.013(1) -0.007(1)
C317 0.034(1) 0.061(1) 0.053(1) -0.003(1) -0.016(1) -0.010(1)
C318 0.035(1) 0.063(1) 0.064(1) 0.006(1) -0.020(1) -0.012(1)
C319 0.032(1) 0.057(1) 0.064(1) 0.008(1) -0.016(1) -0.016(1)
C320 0.031(1) 0.042(1) 0.051(1) 0.004(1) -0.012(1) -0.009(1)
C321 0.037(1) 0.032(1) 0.037(1) -0.004(1) -0.008(1) -0.007(1)
C322 0.045(1) 0.032(1) 0.040(1) -0.008(1) -0.008(1) -0.004(1)
C323 0.058(1) 0.032(1) 0.049(1) -0.010(1) -0.015(1) -0.005(1)
C324 0.062(1) 0.031(1) 0.058(1) 0.000(1) -0.022(1) -0.013(1)
C325 0.051(1) 0.036(1) 0.058(1) 0.002(1) -0.012(1) -0.019(1)
C326 0.040(1) 0.034(1) 0.047(1) -0.001(1) -0.007(1) -0.013(1)
C401 0.031(1) 0.029(1) 0.033(1) -0.002(1) -0.001(1) -0.004(1)
C402 0.029(1) 0.031(1) 0.035(1) -0.002(1) 0.000(1) -0.005(1)
C403 0.029(1) 0.029(1) 0.034(1) 0.000(1) -0.005(1) -0.003(1)
C404 0.034(1) 0.031(1) 0.035(1) 0.000(1) -0.007(1) -0.002(1)
C405 0.036(1) 0.037(1) 0.039(1) 0.001(1) -0.010(1) 0.001(1)
C406 0.036(1) 0.039(1) 0.040(1) -0.003(1) -0.012(1) 0.000(1)
C407 0.031(1) 0.037(1) 0.038(1) -0.003(1) -0.010(1) -0.001(1)
C408 0.029(1) 0.031(1) 0.034(1) -0.002(1) -0.006(1) -0.003(1)
C409 0.034(1) 0.027(1) 0.034(1) -0.002(1) -0.003(1) -0.003(1)
C410 0.039(1) 0.027(1) 0.037(1) 0.000(1) -0.002(1) -0.004(1)
C411 0.050(1) 0.027(1) 0.040(1) 0.000(1) -0.002(1) -0.004(1)
C412 0.054(1) 0.028(1) 0.039(1) -0.007(1) -0.004(1) -0.004(1)
C413 0.045(1) 0.030(1) 0.041(1) -0.009(1) -0.004(1) -0.003(1)
C414 0.035(1) 0.029(1) 0.038(1) -0.006(1) -0.003(1) -0.003(1)
C415 0.025(1) 0.035(1) 0.040(1) -0.001(1) -0.002(1) -0.005(1)
C416 0.026(1) 0.045(1) 0.047(1) 0.000(1) 0.000(1) -0.009(1)
C417 0.025(1) 0.053(1) 0.055(1) 0.000(1) -0.001(1) -0.010(1)
C418 0.026(1) 0.054(1) 0.056(1) -0.006(1) -0.002(1) -0.006(1)
C419 0.028(1) 0.047(1) 0.055(1) -0.006(1) -0.006(1) -0.010(1)
C420 0.027(1) 0.038(1) 0.048(1) -0.004(1) -0.005(1) -0.008(1)
C421 0.027(1) 0.029(1) 0.037(1) 0.001(1) -0.001(1) -0.006(1)
C422 0.031(1) 0.030(1) 0.039(1) 0.003(1) -0.002(1) -0.004(1)
C423 0.036(1) 0.029(1) 0.044(1) 0.004(1) 0.001(1) -0.005(1)
C424 0.036(1) 0.028(1) 0.045(1) 0.000(1) 0.003(1) -0.008(1)
C425 0.035(1) 0.030(1) 0.043(1) -0.001(1) 0.000(1) -0.010(1)
C426 0.030(1) 0.029(1) 0.038(1) 0.000(1) -0.002(1) -0.008(1)
C31 0.043(3) 0.055(3) 0.046(3) 0.001(2) 0.002(2) -0.007(2)
C32 0.034(2) 0.056(3) 0.042(3) 0.000(2) -0.004(2) -0.001(2)
C33 0.049(2) 0.053(4) 0.055(3) 0.003(2) 0.002(2) -0.006(2)
C34 0.063(3) 0.064(4) 0.050(4) -0.016(3) -0.003(3) -0.009(3)
C35 0.041(3) 0.081(5) 0.053(4) -0.013(3) -0.010(2) 0.005(3)
C36 0.035(3) 0.069(4) 0.061(4) 0.007(2) 0.001(2) 0.001(3)
C37 0.090(6) 0.068(4) 0.065(5) -0.010(3) 0.013(4) -0.024(4)
C41 0.068(4) 0.063(3) 0.047(3) -0.025(2) 0.015(3) -0.003(2)
C42 0.073(4) 0.074(3) 0.057(5) -0.032(3) 0.003(3) -0.002(3)
C43 0.066(4) 0.078(3) 0.078(6) -0.024(3) 0.003(3) 0.006(3)
C44 0.073(3) 0.066(3) 0.067(5) -0.020(2) 0.021(3) -0.001(2)
C45 0.079(4) 0.068(3) 0.047(4) -0.030(2) 0.013(3) -0.007(3)
C46 0.067(4) 0.069(2) 0.047(4) -0.026(2) 0.007(2) 0.000(2)
C47 0.091(6) 0.064(3) 0.078(7) -0.022(3) 0.027(5) -0.005(3)
H1C13 0.029 0.028 0.037 0.002 -0.002 -0.005
H1C14 0.026 0.034 0.042 0.003 -0.002 -0.005
H1C15 0.025 0.035 0.040 -0.001 -0.001 -0.005
H1C16 0.026 0.029 0.034 -0.002 -0.002 -0.005
H1C101 0.040 0.033 0.033 -0.003 -0.006 -0.002
H2C101 0.039 0.032 0.032 -0.004 -0.004 -0.004
H1C102 0.041 0.041 0.034 -0.007 -0.009 -0.004
H2C102 0.039 0.037 0.039 -0.004 -0.013 0.000
H1C103 0.030 0.030 0.034 -0.003 0.000 -0.004
H1C104 0.039 0.031 0.033 -0.005 0.000 -0.003
H2C104 0.041 0.033 0.033 -0.005 0.000 -0.004
H1C105 0.036 0.036 0.038 -0.006 0.005 -0.005
H2C105 0.044 0.037 0.037 -0.007 0.006 -0.005
H1C106 0.040 0.041 0.042 -0.004 0.009 -0.007
H2C106 0.044 0.037 0.037 -0.004 0.007 -0.007
H1C107 0.031 0.035 0.039 -0.002 0.004 -0.006
H2C107 0.036 0.036 0.040 -0.001 0.006 -0.007
H1C108 0.030 0.030 0.034 -0.001 0.000 -0.006
H2C108 0.036 0.031 0.033 -0.003 0.001 -0.006
H1C109 0.039 0.030 0.034 -0.001 -0.004 -0.002
H1C110 0.034 0.029 0.040 -0.003 -0.003 -0.004
H2C110 0.036 0.027 0.035 0.000 -0.005 -0.004
H1C111 0.043 0.028 0.039 -0.002 -0.003 -0.002
H2C111 0.044 0.027 0.042 -0.002 -0.006 -0.005
H1C112 0.047 0.027 0.041 0.003 -0.003 -0.002
H2C112 0.045 0.027 0.038 0.003 -0.002 -0.003
H1C113 0.043 0.031 0.042 0.003 -0.008 0.000
H2C113 0.040 0.032 0.050 0.006 -0.005 -0.002
H1C114 0.035 0.032 0.043 0.002 -0.009 -0.002
H2C114 0.033 0.029 0.039 0.002 -0.002 -0.003
H1C115 0.028 0.044 0.040 -0.004 -0.007 -0.005
H1C116 0.036 0.048 0.046 -0.007 -0.012 -0.009
H2C116 0.037 0.051 0.043 -0.003 -0.015 -0.004
H1C117 0.030 0.063 0.055 -0.007 -0.011 -0.010
H2C117 0.036 0.070 0.058 -0.004 -0.019 -0.011
H1C118 0.032 0.076 0.076 0.008 -0.019 -0.017
H2C118 0.038 0.062 0.070 0.008 -0.023 -0.006
H1C119 0.026 0.067 0.061 0.004 -0.009 -0.020
H2C119 0.033 0.061 0.082 0.013 -0.016 -0.023
H1C120 0.028 0.044 0.053 0.004 -0.009 -0.015
H2C120 0.035 0.039 0.057 0.004 -0.014 -0.005
H1C121 0.041 0.036 0.040 -0.005 -0.011 -0.008
H1C122 0.044 0.037 0.045 -0.011 -0.004 -0.004
H2C122 0.050 0.030 0.040 -0.005 -0.011 -0.003
H1C123 0.055 0.035 0.056 -0.010 -0.016 -0.009
H2C123 0.070 0.032 0.057 -0.012 -0.017 -0.002
H1C124 0.067 0.034 0.074 0.002 -0.026 -0.020
H2C124 0.061 0.031 0.069 0.004 -0.027 -0.016
H1C125 0.057 0.043 0.055 -0.002 -0.010 -0.022
H2C125 0.052 0.046 0.075 0.004 -0.008 -0.031
H1C126 0.044 0.041 0.046 -0.004 0.001 -0.016
H2C126 0.036 0.034 0.054 0.001 -0.008 -0.016
H1C201 0.034 0.030 0.033 -0.002 -0.002 -0.003
H2C201 0.033 0.029 0.032 -0.001 -0.003 -0.004
H1C202 0.031 0.032 0.034 -0.001 0.001 -0.005
H2C202 0.030 0.031 0.036 -0.003 0.001 -0.004
H1C203 0.029 0.031 0.036 0.002 -0.005 -0.002
H1C204 0.036 0.031 0.037 0.002 -0.006 -0.001
H2C204 0.036 0.031 0.035 -0.001 -0.007 -0.002
H1C205 0.033 0.040 0.044 0.004 -0.010 0.001
H2C205 0.039 0.040 0.043 0.002 -0.013 0.002
H1C206 0.036 0.047 0.047 -0.003 -0.016 0.002
H2C206 0.040 0.039 0.039 -0.004 -0.014 0.000
H1C207 0.028 0.040 0.042 -0.001 -0.009 0.000
H2C207 0.033 0.039 0.041 -0.006 -0.012 -0.001
H1C208 0.027 0.030 0.034 -0.002 -0.006 -0.003
H2C208 0.032 0.030 0.034 -0.002 -0.007 -0.003
H1C209 0.037 0.027 0.035 -0.001 -0.004 -0.002
H1C210 0.037 0.029 0.043 0.004 -0.002 -0.004
H2C210 0.041 0.027 0.037 0.001 -0.001 -0.005
H1C211 0.051 0.027 0.043 0.002 -0.004 -0.003
H2C211 0.056 0.028 0.045 0.004 0.000 -0.006
H1C212 0.063 0.027 0.043 -0.006 -0.006 -0.004
H2C212 0.058 0.027 0.039 -0.005 -0.006 -0.005
H1C213 0.047 0.029 0.041 -0.008 -0.003 -0.002
H2C213 0.048 0.032 0.047 -0.011 -0.007 -0.003
H1C214 0.034 0.030 0.041 -0.006 -0.002 -0.004
H2C214 0.036 0.028 0.039 -0.005 -0.006 -0.004
H1C215 0.025 0.038 0.041 -0.001 -0.004 -0.004
H1C216 0.027 0.044 0.051 0.003 0.000 -0.013
H2C216 0.028 0.050 0.042 -0.003 0.003 -0.007
H1C217 0.025 0.050 0.057 0.002 -0.003 -0.009
H2C217 0.026 0.065 0.058 0.000 0.003 -0.015
H1C218 0.026 0.060 0.061 -0.008 -0.002 -0.008
H2C218 0.029 0.056 0.057 -0.011 0.000 -0.002
H1C219 0.027 0.053 0.051 -0.005 -0.006 -0.011
H2C219 0.031 0.049 0.067 -0.009 -0.008 -0.014
H1C220 0.028 0.040 0.049 -0.003 -0.006 -0.014
H2C220 0.030 0.035 0.052 -0.006 -0.004 -0.004
H1C221 0.030 0.031 0.038 0.001 0.002 -0.006
H1C222 0.032 0.032 0.043 0.004 -0.005 -0.004
H2C222 0.034 0.028 0.036 0.001 -0.001 -0.004
H1C223 0.036 0.031 0.047 0.005 0.002 -0.007
H2C223 0.044 0.029 0.045 0.005 0.000 -0.003
H1C224 0.042 0.028 0.047 -0.001 0.006 -0.010
H2C224 0.037 0.028 0.045 -0.002 0.005 -0.008
H1C225 0.039 0.031 0.041 -0.001 0.001 -0.010
H2C225 0.037 0.032 0.047 -0.003 -0.003 -0.013
H1C226 0.033 0.031 0.038 -0.001 -0.005 -0.008
H2C226 0.027 0.028 0.040 -0.001 -0.002 -0.008
H1C23 0.029 0.028 0.036 0.002 -0.002 -0.005
H1C24 0.027 0.033 0.041 0.003 -0.002 -0.005
H1C25 0.025 0.035 0.040 -0.001 -0.002 -0.005
H1C26 0.026 0.029 0.034 -0.002 -0.002 -0.005
H1C301 0.038 0.033 0.034 -0.002 -0.007 -0.002
H2C301 0.040 0.033 0.032 -0.004 -0.004 -0.003
H1C302 0.041 0.040 0.033 -0.007 -0.006 -0.006
H2C302 0.042 0.038 0.036 -0.006 -0.011 -0.002
H1C303 0.030 0.030 0.034 -0.003 0.000 -0.004
H1C304 0.038 0.031 0.034 -0.005 0.000 -0.003
H2C304 0.040 0.033 0.033 -0.005 0.000 -0.004
H1C305 0.035 0.036 0.038 -0.006 0.004 -0.005
H2C305 0.042 0.037 0.037 -0.007 0.006 -0.005
H1C306 0.038 0.041 0.042 -0.004 0.009 -0.007
H2C306 0.042 0.037 0.037 -0.004 0.007 -0.007
H1C307 0.030 0.035 0.039 -0.002 0.004 -0.006
H2C307 0.035 0.035 0.039 -0.001 0.006 -0.007
H1C308 0.030 0.030 0.034 -0.001 0.000 -0.006
H2C308 0.036 0.031 0.033 -0.003 0.001 -0.006
H1C309 0.039 0.029 0.034 -0.002 -0.004 -0.002
H1C310 0.034 0.029 0.040 -0.003 -0.004 -0.005
H2C310 0.036 0.027 0.035 -0.001 -0.005 -0.004
H1C311 0.042 0.028 0.039 -0.003 -0.002 -0.003
H2C311 0.044 0.028 0.041 -0.003 -0.006 -0.005
H1C312 0.048 0.027 0.041 0.002 -0.002 -0.002
H2C312 0.045 0.027 0.038 0.002 -0.001 -0.003
H1C313 0.044 0.030 0.042 0.003 -0.007 -0.001
H2C313 0.040 0.031 0.050 0.005 -0.004 -0.002
H1C314 0.035 0.032 0.043 0.002 -0.008 -0.003
H2C314 0.033 0.029 0.040 0.002 -0.002 -0.003
H1C315 0.028 0.044 0.040 -0.004 -0.007 -0.006
H1C316 0.037 0.047 0.046 -0.008 -0.012 -0.009
H2C316 0.039 0.051 0.042 -0.003 -0.015 -0.005
H1C317 0.032 0.064 0.055 -0.007 -0.013 -0.011
H2C317 0.038 0.070 0.057 -0.004 -0.020 -0.012
H1C318 0.035 0.076 0.075 0.008 -0.023 -0.017
H2C318 0.042 0.062 0.067 0.008 -0.025 -0.006
H1C319 0.028 0.067 0.062 0.006 -0.012 -0.020
H2C319 0.036 0.060 0.081 0.014 -0.021 -0.021
H1C320 0.029 0.043 0.053 0.005 -0.011 -0.014
H2C320 0.037 0.039 0.055 0.004 -0.015 -0.004
H1C321 0.042 0.035 0.038 -0.005 -0.010 -0.008
H1C322 0.043 0.038 0.046 -0.012 -0.004 -0.004
H2C322 0.051 0.031 0.038 -0.007 -0.009 -0.003
H1C323 0.057 0.035 0.054 -0.011 -0.016 -0.008
H2C323 0.072 0.034 0.054 -0.015 -0.014 -0.002
H1C324 0.073 0.032 0.069 0.001 -0.028 -0.016
H2C324 0.067 0.029 0.062 0.002 -0.028 -0.012
H1C325 0.058 0.040 0.055 0.000 -0.010 -0.020
H2C325 0.054 0.042 0.076 0.007 -0.012 -0.028
H1C326 0.042 0.040 0.049 -0.002 0.001 -0.016
H2C326 0.038 0.032 0.053 0.002 -0.011 -0.014
H1C401 0.033 0.030 0.033 -0.002 -0.001 -0.004
H2C401 0.033 0.029 0.032 -0.001 -0.002 -0.004
H1C402 0.030 0.033 0.035 -0.001 0.001 -0.005
H2C402 0.029 0.032 0.037 -0.003 0.001 -0.004
H1C403 0.029 0.030 0.036 0.002 -0.005 -0.002
H1C404 0.036 0.030 0.036 0.001 -0.006 -0.001
H2C404 0.036 0.031 0.033 -0.001 -0.006 -0.002
H1C405 0.035 0.039 0.042 0.003 -0.010 0.001
H2C405 0.040 0.039 0.040 0.000 -0.012 0.002
H1C406 0.038 0.046 0.044 -0.004 -0.015 0.002
H2C406 0.041 0.038 0.037 -0.005 -0.013 -0.001
H1C407 0.029 0.039 0.041 -0.001 -0.009 0.000
H2C407 0.034 0.038 0.039 -0.006 -0.011 -0.001
H1C408 0.027 0.030 0.034 -0.002 -0.005 -0.003
H2C408 0.032 0.030 0.033 -0.003 -0.006 -0.003
H1C409 0.037 0.028 0.034 -0.002 -0.003 -0.003
H1C410 0.038 0.028 0.042 0.003 -0.002 -0.004
H2C410 0.041 0.027 0.036 0.000 -0.001 -0.005
H1C411 0.051 0.027 0.041 0.000 -0.004 -0.003
H2C411 0.057 0.027 0.044 0.002 0.000 -0.005
H1C412 0.063 0.028 0.042 -0.009 -0.005 -0.004
H2C412 0.058 0.028 0.039 -0.008 -0.006 -0.005
H1C413 0.047 0.031 0.041 -0.009 -0.002 -0.002
H2C413 0.047 0.034 0.047 -0.013 -0.006 -0.002
H1C414 0.033 0.032 0.041 -0.006 -0.001 -0.003
H2C414 0.036 0.030 0.039 -0.006 -0.006 -0.003
H1C415 0.025 0.039 0.041 -0.001 -0.004 -0.004
H1C416 0.027 0.045 0.054 0.004 -0.002 -0.013
H2C416 0.027 0.052 0.044 -0.002 0.002 -0.008
H1C417 0.026 0.052 0.058 0.003 -0.005 -0.008
H2C417 0.026 0.066 0.062 0.002 0.001 -0.015
H1C418 0.026 0.062 0.063 -0.007 -0.004 -0.008
H2C418 0.029 0.059 0.058 -0.011 -0.001 -0.003
H1C419 0.027 0.053 0.053 -0.004 -0.008 -0.012
H2C419 0.031 0.049 0.068 -0.009 -0.010 -0.013
H1C420 0.028 0.040 0.050 -0.003 -0.007 -0.013
H2C420 0.030 0.037 0.052 -0.007 -0.005 -0.004
H1C421 0.029 0.031 0.040 0.001 0.002 -0.006
H1C422 0.033 0.033 0.043 0.004 -0.005 -0.004
H2C422 0.034 0.028 0.037 0.001 0.000 -0.004
H1C423 0.036 0.031 0.048 0.005 0.001 -0.006
H2C423 0.044 0.030 0.046 0.005 0.000 -0.003
H1C424 0.041 0.029 0.049 0.000 0.005 -0.010
H2C424 0.037 0.028 0.047 -0.002 0.005 -0.009
H1C425 0.039 0.032 0.042 0.000 0.001 -0.011
H2C425 0.038 0.032 0.048 -0.002 -0.003 -0.013
H1C426 0.034 0.031 0.038 0.000 -0.004 -0.008
H2C426 0.028 0.028 0.041 -0.001 -0.002 -0.008
H1C32 0.037 0.074 0.052 -0.004 -0.010 0.006
H1C33 0.069 0.060 0.086 0.015 0.012 -0.008
H1C34 0.105 0.078 0.065 -0.034 0.000 -0.020
H1C35 0.049 0.118 0.071 -0.027 -0.020 0.016
H1C36 0.045 0.088 0.097 0.020 0.010 0.005
H1C37 0.099 0.083 0.057 -0.032 0.001 -0.021
H2C37 0.106 0.059 0.092 -0.001 0.017 -0.022
H3C37 0.118 0.087 0.078 -0.012 0.029 -0.038
H4C37 0.114 0.072 0.100 0.005 0.030 -0.032
H5C37 0.112 0.092 0.057 -0.030 0.011 -0.030
H6C37 0.098 0.065 0.069 -0.020 0.005 -0.020
H1C42 0.098 0.090 0.077 -0.046 -0.011 -0.005
H1C43 0.074 0.100 0.126 -0.023 -0.015 0.019
H1C44 0.090 0.068 0.100 -0.014 0.033 -0.001
H1C45 0.108 0.079 0.059 -0.041 0.007 -0.014
H1C46 0.076 0.084 0.073 -0.028 -0.008 0.008
H1C47 0.119 0.068 0.084 -0.034 0.028 -0.016
H2C47 0.092 0.067 0.090 -0.018 0.019 0.009
H3C47 0.101 0.070 0.107 -0.014 0.043 -0.006
H4C47 0.087 0.071 0.108 -0.012 0.023 0.008
H5C47 0.125 0.070 0.090 -0.026 0.042 -0.019
H6C47 0.100 0.063 0.084 -0.028 0.025 -0.003

loop_
_atom_site_label
_atom_site_fract_x
_atom_site_fract_y
_atom_site_fract_z
_atom_site_occupancy
_atom_site_U_iso_or_equiv
_atom_site_thermal_displace_type
_atom_site_calc_flag
Pd1 0.83412(3) 0.29077(2) 0.45239(2) 1.0 0.0213(3) Uani d
Pd2 0.81921(3) 0.20771(2) 0.55206(2) 1.0 0.0212(2) Uani d
P11 0.8897(1) 0.3666(1) 0.3724(1) 1.0 0.025(1) Uani d
P12 0.7115(1) 0.2579(1) 0.4025(1) 1.0 0.027(1) Uani d
P21 0.8546(1) 0.1331(1) 0.6332(1) 1.0 0.023(1) Uani d
P22 0.6856(1) 0.2428(1) 0.6028(1) 1.0 0.024(1) Uani d
C11 0.9584(2) 0.2831(2) 0.4944(1) 1.0 0.028(1) Uani d
C12 0.9533(2) 0.2106(2) 0.5090(2) 1.0 0.028(1) Uani d
C13 1.0374(3) 0.1699(2) 0.5161(2) 1.0 0.030(1) Uani d
C14 1.1265(3) 0.2058(3) 0.5079(2) 1.0 0.032(1) Uani d
C15 1.1316(3) 0.2782(3) 0.4933(2) 1.0 0.031(1) Uani d
C16 1.0480(3) 0.3189(2) 0.4862(2) 1.0 0.029(1) Uani d
C101 0.8277(4) 0.3432(3) 0.3127(2) 1.0 0.034(1) Uani d
C102 0.7286(4) 0.3090(3) 0.3295(2) 1.0 0.036(1) Uani d
C103 1.0206(2) 0.3610(1) 0.3522(1) 1.0 0.032(1) Uani d
C104 1.0505(2) 0.4100(2) 0.2967(1) 1.0 0.035(1) Uani d
C105 1.1587(2) 0.4057(2) 0.2812(2) 1.0 0.037(1) Uani d
C106 1.1890(2) 0.3294(2) 0.2782(2) 1.0 0.039(1) Uani d
C107 1.1600(2) 0.2804(2) 0.3334(2) 1.0 0.036(1) Uani d
C108 1.0518(2) 0.2843(1) 0.3490(2) 1.0 0.033(1) Uani d
C109 0.8684(1) 0.4632(1) 0.3712(1) 1.0 0.032(1) Uani d
C110 0.9378(2) 0.4958(1) 0.4068(2) 1.0 0.033(1) Uani d
C111 0.9205(3) 0.5756(1) 0.4045(2) 1.0 0.035(1) Uani d
C112 0.8163(3) 0.5901(1) 0.4231(2) 1.0 0.037(1) Uani d
C113 0.7471(2) 0.5583(1) 0.3876(2) 1.0 0.037(1) Uani d
C114 0.7637(2) 0.4785(1) 0.3898(2) 1.0 0.034(1) Uani d
C115 0.5815(2) 0.2727(1) 0.4197(1) 1.0 0.036(1) Uani d
C116 0.5190(1) 0.2530(2) 0.3746(2) 1.0 0.041(1) Uani d
C117 0.4120(1) 0.2642(2) 0.3899(2) 1.0 0.048(1) Uani d
C118 0.3930(2) 0.3404(2) 0.3992(2) 1.0 0.053(1) Uani d
C119 0.4544(2) 0.3603(2) 0.4442(2) 1.0 0.049(1) Uani d
C120 0.5615(2) 0.3493(2) 0.4291(2) 1.0 0.041(1) Uani d
C121 0.7240(1) 0.1641(1) 0.3909(1) 1.0 0.035(1) Uani d
C122 0.6915(3) 0.1112(1) 0.4439(1) 1.0 0.039(1) Uani d
C123 0.7006(3) 0.0343(1) 0.4334(2) 1.0 0.046(1) Uani d
C124 0.8031(3) 0.0186(1) 0.4123(2) 1.0 0.049(1) Uani d
C125 0.8357(3) 0.0707(2) 0.3594(2) 1.0 0.047(1) Uani d
C126 0.8270(2) 0.1477(1) 0.3697(2) 1.0 0.039(1) Uani d
C201 0.7787(4) 0.1590(3) 0.6933(2) 1.0 0.031(1) Uani d
C202 0.6820(4) 0.1913(3) 0.6767(2) 1.0 0.031(1) Uani d
C203 0.9818(2) 0.1401(1) 0.6503(1) 1.0 0.031(1) Uani d
C204 1.0014(2) 0.0926(2) 0.7059(1) 1.0 0.034(1) Uani d
C205 1.1068(2) 0.0979(2) 0.7189(2) 1.0 0.038(1) Uani d
C206 1.1358(2) 0.1748(2) 0.7199(2) 1.0 0.039(1) Uani d
C207 1.1171(2) 0.2221(2) 0.6645(2) 1.0 0.036(1) Uani d
C208 1.0118(2) 0.2172(1) 0.6514(2) 1.0 0.032(1) Uani d
C209 0.8315(1) 0.0366(1) 0.6359(1) 1.0 0.032(1) Uani d
C210 0.9058(2) 0.0030(1) 0.5980(2) 1.0 0.035(1) Uani d
C211 0.8868(3) -0.0767(1) 0.6015(2) 1.0 0.039(1) Uani d
C212 0.7848(3) -0.0908(2) 0.5868(2) 1.0 0.040(1) Uani d
C213 0.7106(2) -0.0580(1) 0.6245(2) 1.0 0.039(1) Uani d
C214 0.7290(2) 0.0217(1) 0.6211(2) 1.0 0.034(1) Uani d
C215 0.5595(2) 0.2332(1) 0.5846(1) 1.0 0.033(1) Uani d
C216 0.4864(1) 0.2557(2) 0.6291(2) 1.0 0.038(1) Uani d
C217 0.3830(1) 0.2486(2) 0.6130(2) 1.0 0.043(1) Uani d
C218 0.3618(2) 0.1732(2) 0.6036(2) 1.0 0.045(1) Uani d
C219 0.4338(2) 0.1506(2) 0.5592(2) 1.0 0.042(1) Uani d
C220 0.5373(2) 0.1573(2) 0.5751(2) 1.0 0.037(1) Uani d
C221 0.7002(1) 0.3365(1) 0.6137(1) 1.0 0.031(1) Uani d
C222 0.6812(3) 0.3897(1) 0.5609(1) 1.0 0.033(1) Uani d
C223 0.6918(3) 0.4665(1) 0.5709(2) 1.0 0.036(1) Uani d
C224 0.7907(3) 0.4797(1) 0.5905(2) 1.0 0.036(1) Uani d
C225 0.8098(3) 0.4272(1) 0.6433(2) 1.0 0.035(1) Uani d
C226 0.7996(2) 0.3503(1) 0.6335(2) 1.0 0.032(1) Uani d
Pd3 0.84120(3) 0.29199(2) 0.94136(2) 1.0 0.0213(3) Uani d
Pd4 0.80933(3) 0.20994(2) 1.04072(2) 1.0 0.0213(2) Uani d
P31 0.8990(1) 0.3740(1) 0.8656(1) 1.0 0.025(1) Uani d
P32 0.7313(1) 0.2561(1) 0.8846(1) 1.0 0.027(1) Uani d
P41 0.8327(1) 0.1369(1) 1.1247(1) 1.0 0.023(1) Uani d
P42 0.6731(1) 0.2518(1) 1.0845(1) 1.0 0.024(1) Uani d
C21 0.9598(2) 0.2800(2) 0.9883(1) 1.0 0.028(1) Uani d
C22 0.9461(2) 0.2079(2) 1.0018(1) 1.0 0.028(1) Uani d
C23 1.0251(3) 0.1618(2) 1.0094(2) 1.0 0.030(1) Uani d
C24 1.1178(3) 0.1919(3) 1.0029(2) 1.0 0.032(1) Uani d
C25 1.1314(3) 0.2639(3) 0.9895(2) 1.0 0.031(1) Uani d
C26 1.0530(3) 0.3100(2) 0.9818(2) 1.0 0.029(1) Uani d
C301 0.8336(4) 0.3630(3) 0.8035(2) 1.0 0.034(1) Uani d
C302 0.7653(4) 0.3017(3) 0.8112(2) 1.0 0.036(1) Uani d
C303 1.0303(2) 0.3659(1) 0.8476(1) 1.0 0.032(1) Uani d
C304 1.0651(2) 0.4175(2) 0.7943(1) 1.0 0.034(1) Uani d
C305 1.1736(2) 0.4111(2) 0.7807(2) 1.0 0.037(1) Uani d
C306 1.2007(2) 0.3349(2) 0.7749(2) 1.0 0.038(1) Uani d
C307 1.1669(2) 0.2834(2) 0.8278(2) 1.0 0.036(1) Uani d
C308 1.0584(2) 0.2894(1) 0.8416(2) 1.0 0.033(1) Uani d
C309 0.8849(1) 0.4704(1) 0.8685(1) 1.0 0.032(1) Uani d
C310 0.9533(2) 0.4962(1) 0.9081(2) 1.0 0.033(1) Uani d
C311 0.9420(3) 0.5759(1) 0.9092(2) 1.0 0.035(1) Uani d
C312 0.8381(3) 0.5939(2) 0.9256(2) 1.0 0.036(1) Uani d
C313 0.7698(2) 0.5689(1) 0.8862(2) 1.0 0.037(1) Uani d
C314 0.7805(2) 0.4891(1) 0.8850(2) 1.0 0.034(1) Uani d
C315 0.6003(2) 0.2731(1) 0.8957(1) 1.0 0.036(1) Uani d
C316 0.5433(2) 0.2497(2) 0.8497(2) 1.0 0.041(1) Uani d
C317 0.4355(2) 0.2628(2) 0.8599(2) 1.0 0.049(1) Uani d
C318 0.4160(2) 0.3406(2) 0.8644(2) 1.0 0.053(1) Uani d
C319 0.4719(2) 0.3640(2) 0.9103(2) 1.0 0.050(1) Uani d
C320 0.5799(2) 0.3512(2) 0.9002(2) 1.0 0.041(1) Uani d
C321 0.7429(1) 0.1605(1) 0.8782(1) 1.0 0.035(1) Uani d
C322 0.6960(3) 0.1119(1) 0.9300(2) 1.0 0.039(1) Uani d
C323 0.7047(3) 0.0334(1) 0.9235(2) 1.0 0.046(1) Uani d
C324 0.8095(3) 0.0132(1) 0.9123(2) 1.0 0.049(1) Uani d
C325 0.8564(3) 0.0610(1) 0.8607(2) 1.0 0.047(1) Uani d
C326 0.8482(2) 0.1395(1) 0.8669(2) 1.0 0.039(1) Uani d
C401 0.7532(4) 0.1699(3) 1.1803(2) 1.0 0.031(1) Uani d
C402 0.6602(4) 0.2027(3) 1.1593(2) 1.0 0.032(1) Uani d
C403 0.9575(2) 0.1404(1) 1.1465(1) 1.0 0.031(1) Uani d
C404 0.9680(2) 0.0969(2) 1.2051(1) 1.0 0.034(1) Uani d
C405 1.0715(2) 0.0993(2) 1.2220(2) 1.0 0.038(1) Uani d
C406 1.1058(2) 0.1757(2) 1.2196(2) 1.0 0.039(1) Uani d
C407 1.0962(2) 0.2191(2) 1.1614(2) 1.0 0.036(1) Uani d
C408 0.9927(2) 0.2171(1) 1.1444(2) 1.0 0.031(1) Uani d
C409 0.8040(1) 0.0403(1) 1.1336(1) 1.0 0.032(1) Uani d
C410 0.8754(2) 0.0008(1) 1.0984(2) 1.0 0.035(1) Uani d
C411 0.8518(3) -0.0788(1) 1.1070(2) 1.0 0.039(1) Uani d
C412 0.7487(3) -0.0918(1) 1.0937(2) 1.0 0.040(1) Uani d
C413 0.6774(2) -0.0531(1) 1.1288(2) 1.0 0.039(1) Uani d
C414 0.7003(2) 0.0266(1) 1.1203(2) 1.0 0.034(1) Uani d
C415 0.5498(2) 0.2420(1) 1.0619(1) 1.0 0.034(1) Uani d
C416 0.4725(1) 0.2686(2) 1.1020(2) 1.0 0.039(1) Uani d
C417 0.3717(1) 0.2614(2) 1.0823(2) 1.0 0.044(1) Uani d
C418 0.3505(2) 0.1850(2) 1.0755(2) 1.0 0.046(1) Uani d
C419 0.4267(2) 0.1583(2) 1.0353(2) 1.0 0.043(1) Uani d
C420 0.5277(2) 0.1652(2) 1.0549(2) 1.0 0.037(1) Uani d
C421 0.6852(1) 0.3455(1) 1.0957(1) 1.0 0.031(1) Uani d
C422 0.6761(3) 0.3984(1) 1.0413(1) 1.0 0.033(1) Uani d
C423 0.6844(3) 0.4753(1) 1.0514(2) 1.0 0.037(1) Uani d
C424 0.7783(3) 0.4877(1) 1.0773(2) 1.0 0.036(1) Uani d
C425 0.7875(3) 0.4356(1) 1.1316(2) 1.0 0.035(1) Uani d
C426 0.7795(2) 0.3585(1) 1.1217(1) 1.0 0.032(1) Uani d
C31 0.5128(3) 0.5142(2) 0.2686(2) 1.0 0.048(2) Uani d
C32 0.5839(4) 0.4637(3) 0.2598(2) 1.0 0.045(2) Uani d
C33 0.5665(5) 0.4057(3) 0.2339(3) 1.0 0.053(2) Uani d
C34 0.4757(4) 0.3954(4) 0.2153(3) 1.0 0.059(2) Uani d
C35 0.4034(4) 0.4446(4) 0.2235(3) 1.0 0.060(3) Uani d
C36 0.4222(4) 0.5024(3) 0.2495(2) 1.0 0.057(2) Uani d
C37 0.5318(4) 0.5748(4) 0.2958(3) 1.0 0.074(2) Uani d
C41 0.4497(3) 0.0959(3) 0.2521(2) 1.0 0.061(2) Uani d
C42 0.5346(4) 0.0714(3) 0.2767(3) 1.0 0.069(2) Uani d
C43 0.5672(5) 0.0025(4) 0.2772(3) 1.0 0.076(3) Uani d
C44 0.5155(4) -0.0456(4) 0.2527(3) 1.0 0.071(3) Uani d
C45 0.4308(5) -0.0230(3) 0.2279(3) 1.0 0.066(3) Uani d
C46 0.3993(4) 0.0461(3) 0.2278(2) 1.0 0.063(3) Uani d
C47 0.4162(5) 0.1681(4) 0.2518(3) 1.0 0.080(2) Uani d
H1C13 1.0338 0.1169 0.5268 1.0 0.031 Uani c
H1C14 1.1872 0.1779 0.5127 1.0 0.034 Uani c
H1C15 1.1960 0.3025 0.4876 1.0 0.033 Uani c
H1C16 1.0518 0.3719 0.4755 1.0 0.030 Uani c
H1C101 0.8197 0.3876 0.2850 1.0 0.035 Uani c
H2C101 0.8690 0.3090 0.2944 1.0 0.034 Uani c
H1C102 0.7168 0.2756 0.3026 1.0 0.038 Uani c
H2C102 0.6796 0.3477 0.3258 1.0 0.038 Uani c
H1C103 1.0560 0.3775 0.3825 1.0 0.031 Uani c
H1C104 1.0340 0.4602 0.3008 1.0 0.035 Uani c
H2C104 1.0146 0.3955 0.2659 1.0 0.036 Uani c
H1C105 1.1947 0.4239 0.3105 1.0 0.037 Uani c
H2C105 1.1748 0.4359 0.2437 1.0 0.040 Uani c
H1C106 1.2606 0.3280 0.2705 1.0 0.041 Uani c
H2C106 1.1570 0.3124 0.2469 1.0 0.040 Uani c
H1C107 1.1960 0.2951 0.3641 1.0 0.036 Uani c
H2C107 1.1768 0.2303 0.3292 1.0 0.037 Uani c
H1C108 1.0360 0.2540 0.3866 1.0 0.031 Uani c
H2C108 1.0159 0.2660 0.3197 1.0 0.034 Uani c
H1C109 0.8811 0.4874 0.3312 1.0 0.034 Uani c
H1C110 1.0056 0.4885 0.3920 1.0 0.034 Uani c
H2C110 0.9279 0.4715 0.4468 1.0 0.033 Uani c
H1C111 0.9355 0.6004 0.3649 1.0 0.037 Uani c
H2C111 0.9640 0.5943 0.4301 1.0 0.038 Uani c
H1C112 0.8065 0.6428 0.4186 1.0 0.039 Uani c
H2C112 0.8028 0.5685 0.4636 1.0 0.037 Uani c
H1C113 0.7571 0.5826 0.3476 1.0 0.039 Uani c
H2C113 0.6793 0.5659 0.4024 1.0 0.041 Uani c
H1C114 0.7201 0.4600 0.3642 1.0 0.037 Uani c
H2C114 0.7486 0.4536 0.4294 1.0 0.034 Uani c
H1C115 0.5620 0.2406 0.4559 1.0 0.037 Uani c
H1C116 0.5294 0.2017 0.3713 1.0 0.042 Uani c
H2C116 0.5384 0.2835 0.3377 1.0 0.044 Uani c
H1C117 0.3913 0.2309 0.4253 1.0 0.049 Uani c
H2C117 0.3740 0.2539 0.3585 1.0 0.054 Uani c
H1C118 0.3233 0.3451 0.4116 1.0 0.060 Uani c
H2C118 0.4088 0.3735 0.3630 1.0 0.056 Uani c
H1C119 0.4349 0.3297 0.4811 1.0 0.050 Uani c
H2C119 0.4435 0.4114 0.4475 1.0 0.057 Uani c
H1C120 0.5992 0.3598 0.4606 1.0 0.041 Uani c
H2C120 0.5822 0.3827 0.3938 1.0 0.043 Uani c
H1C121 0.6808 0.1572 0.3609 1.0 0.038 Uani c
H1C122 0.6225 0.1206 0.4553 1.0 0.042 Uani c
H2C122 0.7325 0.1181 0.4750 1.0 0.040 Uani c
H1C123 0.6556 0.0264 0.4044 1.0 0.048 Uani c
H2C123 0.6828 0.0014 0.4694 1.0 0.053 Uani c
H1C124 0.8055 -0.0310 0.4034 1.0 0.056 Uani c
H2C124 0.8474 0.0228 0.4425 1.0 0.051 Uani c
H1C125 0.7946 0.0638 0.3284 1.0 0.050 Uani c
H2C125 0.9045 0.0611 0.3481 1.0 0.055 Uani c
H1C126 0.8449 0.1804 0.3336 1.0 0.043 Uani c
H2C126 0.8721 0.1556 0.3986 1.0 0.040 Uani c
H1C201 0.7657 0.1155 0.7223 1.0 0.032 Uani c
H2C201 0.8152 0.1948 0.7098 1.0 0.031 Uani c
H1C202 0.6612 0.2243 0.7036 1.0 0.032 Uani c
H2C202 0.6337 0.1518 0.6799 1.0 0.033 Uani c
H1C203 1.0233 0.1228 0.6196 1.0 0.032 Uani c
H1C204 0.9861 0.0420 0.7032 1.0 0.035 Uani c
H2C204 0.9592 0.1079 0.7372 1.0 0.034 Uani c
H1C205 1.1487 0.0790 0.6892 1.0 0.040 Uani c
H2C205 1.1158 0.0688 0.7566 1.0 0.041 Uani c
H1C206 1.2061 0.1767 0.7259 1.0 0.044 Uani c
H2C206 1.0975 0.1925 0.7515 1.0 0.040 Uani c
H1C207 1.1593 0.2067 0.6333 1.0 0.037 Uani c
H2C207 1.1327 0.2726 0.6674 1.0 0.038 Uani c
H1C208 1.0030 0.2464 0.6137 1.0 0.031 Uani c
H2C208 0.9699 0.2363 0.6811 1.0 0.032 Uani c
H1C209 0.8378 0.0127 0.6756 1.0 0.034 Uani c
H1C210 0.9716 0.0101 0.6103 1.0 0.036 Uani c
H2C210 0.9022 0.0270 0.5581 1.0 0.035 Uani c
H1C211 0.8954 -0.1012 0.6408 1.0 0.040 Uani c
H2C211 0.9339 -0.0960 0.5745 1.0 0.043 Uani c
H1C212 0.7734 -0.1434 0.5920 1.0 0.044 Uani c
H2C212 0.7777 -0.0696 0.5465 1.0 0.042 Uani c
H1C213 0.7143 -0.0820 0.6644 1.0 0.040 Uani c
H2C213 0.6448 -0.0654 0.6122 1.0 0.042 Uani c
H1C214 0.6817 0.0408 0.6481 1.0 0.035 Uani c
H2C214 0.7202 0.0462 0.5818 1.0 0.035 Uani c
H1C215 0.5518 0.2658 0.5483 1.0 0.035 Uani c
H1C216 0.4991 0.3065 0.6325 1.0 0.040 Uani c
H2C216 0.4939 0.2247 0.6662 1.0 0.040 Uani c
H1C217 0.3739 0.2825 0.5774 1.0 0.044 Uani c
H2C217 0.3374 0.2607 0.6441 1.0 0.050 Uani c
H1C218 0.2953 0.1712 0.5907 1.0 0.049 Uani c
H2C218 0.3658 0.1397 0.6399 1.0 0.048 Uani c
H1C219 0.4261 0.1816 0.5222 1.0 0.043 Uani c
H2C219 0.4207 0.0998 0.5558 1.0 0.048 Uani c
H1C220 0.5827 0.1451 0.5440 1.0 0.038 Uani c
H2C220 0.5464 0.1234 0.6106 1.0 0.039 Uani c
H1C221 0.6509 0.3449 0.6443 1.0 0.033 Uani c
H1C222 0.6142 0.3821 0.5504 1.0 0.036 Uani c
H2C222 0.7285 0.3814 0.5292 1.0 0.033 Uani c
H1C223 0.6411 0.4760 0.6004 1.0 0.038 Uani c
H2C223 0.6832 0.4996 0.5348 1.0 0.040 Uani c
H1C224 0.7936 0.5293 0.5991 1.0 0.039 Uani c
H2C224 0.8412 0.4739 0.5598 1.0 0.037 Uani c
H1C225 0.7625 0.4356 0.6748 1.0 0.037 Uani c
H2C225 0.8768 0.4351 0.6536 1.0 0.038 Uani c
H1C226 0.8084 0.3175 0.6696 1.0 0.033 Uani c
H2C226 0.8504 0.3408 0.6040 1.0 0.032 Uani c
H1C23 1.0152 0.1091 1.0192 1.0 0.031 Uani c
H1C24 1.1750 0.1601 1.0081 1.0 0.034 Uani c
H1C25 1.1984 0.2840 0.9850 1.0 0.033 Uani c
H1C26 1.0631 0.3627 0.9720 1.0 0.030 Uani c
H1C301 0.7962 0.4074 0.7927 1.0 0.035 Uani c
H2C301 0.8826 0.3570 0.7721 1.0 0.035 Uani c
H1C302 0.7949 0.2652 0.7899 1.0 0.038 Uani c
H2C302 0.7045 0.3194 0.7943 1.0 0.039 Uani c
H1C303 1.0646 0.3789 0.8796 1.0 0.031 Uani c
H1C304 1.0505 0.4674 0.8003 1.0 0.035 Uani c
H2C304 1.0304 0.4065 0.7619 1.0 0.036 Uani c
H1C305 1.2086 0.4258 0.8118 1.0 0.037 Uani c
H2C305 1.1928 0.4432 0.7445 1.0 0.040 Uani c
H1C306 1.2724 0.3319 0.7686 1.0 0.041 Uani c
H2C306 1.1699 0.3214 0.7419 1.0 0.039 Uani c
H1C307 1.2017 0.2945 0.8603 1.0 0.035 Uani c
H2C307 1.1819 0.2336 0.8217 1.0 0.037 Uani c
H1C308 1.0395 0.2572 0.8778 1.0 0.031 Uani c
H2C308 1.0235 0.2745 0.8105 1.0 0.034 Uani c
H1C309 0.9023 0.4969 0.8296 1.0 0.034 Uani c
H1C310 1.0213 0.4868 0.8948 1.0 0.034 Uani c
H2C310 0.9386 0.4695 0.9471 1.0 0.032 Uani c
H1C311 0.9618 0.6029 0.8709 1.0 0.037 Uani c
H2C311 0.9846 0.5901 0.9373 1.0 0.037 Uani c
H1C312 0.8324 0.6467 0.9234 1.0 0.039 Uani c
H2C312 0.8200 0.5700 0.9651 1.0 0.037 Uani c
H1C313 0.7846 0.5957 0.8472 1.0 0.039 Uani c
H2C313 0.7020 0.5785 0.8995 1.0 0.041 Uani c
H1C314 0.7378 0.4752 0.8569 1.0 0.037 Uani c
H2C314 0.7607 0.4622 0.9233 1.0 0.034 Uani c
H1C315 0.5766 0.2438 0.9324 1.0 0.038 Uani c
H1C316 0.5538 0.1977 0.8495 1.0 0.043 Uani c
H2C316 0.5671 0.2773 0.8122 1.0 0.044 Uani c
H1C317 0.4106 0.2323 0.8959 1.0 0.050 Uani c
H2C317 0.4013 0.2499 0.8278 1.0 0.054 Uani c
H1C318 0.3455 0.3466 0.8736 1.0 0.061 Uani c
H2C318 0.4361 0.3708 0.8274 1.0 0.057 Uani c
H1C319 0.4481 0.3363 0.9477 1.0 0.051 Uani c
H2C319 0.4611 0.4160 0.9105 1.0 0.057 Uani c
H1C320 0.6137 0.3643 0.9324 1.0 0.041 Uani c
H2C320 0.6047 0.3819 0.8643 1.0 0.044 Uani c
H1C321 0.7078 0.1527 0.8449 1.0 0.038 Uani c
H1C322 0.6262 0.1240 0.9348 1.0 0.042 Uani c
H2C322 0.7287 0.1197 0.9641 1.0 0.040 Uani c
H1C323 0.6676 0.0247 0.8912 1.0 0.048 Uani c
H2C323 0.6772 0.0033 0.9591 1.0 0.053 Uani c
H1C324 0.8122 -0.0374 0.9058 1.0 0.056 Uani c
H2C324 0.8455 0.0182 0.9459 1.0 0.051 Uani c
H1C325 0.8236 0.0531 0.8266 1.0 0.049 Uani c
H2C325 0.9261 0.0486 0.8559 1.0 0.055 Uani c
H1C326 0.8759 0.1695 0.8314 1.0 0.043 Uani c
H2C326 0.8854 0.1482 0.8992 1.0 0.040 Uani c
H1C401 0.7363 0.1289 1.2111 1.0 0.032 Uani c
H2C401 0.7896 0.2068 1.1957 1.0 0.031 Uani c
H1C402 0.6369 0.2371 1.1846 1.0 0.033 Uani c
H2C402 0.6113 0.1638 1.1615 1.0 0.033 Uani c
H1C403 1.0005 0.1185 1.1189 1.0 0.032 Uani c
H1C404 0.9494 0.0463 1.2047 1.0 0.034 Uani c
H2C404 0.9241 0.1169 1.2334 1.0 0.034 Uani c
H1C405 1.1147 0.0758 1.1955 1.0 0.039 Uani c
H2C405 1.0746 0.0731 1.2613 1.0 0.040 Uani c
H1C406 1.1750 0.1755 1.2284 1.0 0.043 Uani c
H2C406 1.0659 0.1981 1.2483 1.0 0.039 Uani c
H1C407 1.1401 0.1990 1.1332 1.0 0.037 Uani c
H2C407 1.1151 0.2697 1.1620 1.0 0.037 Uani c
H1C408 0.9900 0.2434 1.1051 1.0 0.030 Uani c
H2C408 0.9496 0.2407 1.1708 1.0 0.032 Uani c
H1C409 0.8098 0.0200 1.1742 1.0 0.033 Uani c
H1C410 0.9420 0.0074 1.1099 1.0 0.036 Uani c
H2C410 0.8723 0.0211 1.0576 1.0 0.035 Uani c
H1C411 0.8600 -0.1000 1.1472 1.0 0.040 Uani c
H2C411 0.8971 -0.1023 1.0815 1.0 0.043 Uani c
H1C412 0.7343 -0.1441 1.1021 1.0 0.044 Uani c
H2C412 0.7419 -0.0742 1.0527 1.0 0.042 Uani c
H1C413 0.6805 -0.0735 1.1696 1.0 0.040 Uani c
H2C413 0.6108 -0.0600 1.1173 1.0 0.043 Uani c
H1C414 0.6548 0.0498 1.1458 1.0 0.036 Uani c
H2C414 0.6920 0.0477 1.0801 1.0 0.035 Uani c
H1C415 0.5467 0.2724 1.0240 1.0 0.035 Uani c
H1C416 0.4856 0.3199 1.1036 1.0 0.041 Uani c
H2C416 0.4754 0.2400 1.1405 1.0 0.041 Uani c
H1C417 0.3672 0.2931 1.0451 1.0 0.045 Uani c
H2C417 0.3230 0.2763 1.1107 1.0 0.051 Uani c
H1C418 0.2859 0.1828 1.0601 1.0 0.051 Uani c
H2C418 0.3499 0.1538 1.1132 1.0 0.049 Uani c
H1C419 0.4237 0.1871 0.9968 1.0 0.044 Uani c
H2C419 0.4133 0.1071 1.0337 1.0 0.049 Uani c
H1C420 0.5761 0.1502 1.0264 1.0 0.039 Uani c
H2C420 0.5322 0.1334 1.0920 1.0 0.040 Uani c
H1C421 0.6309 0.3548 1.1232 1.0 0.034 Uani c
H1C422 0.6119 0.3914 1.0266 1.0 0.036 Uani c
H2C422 0.7286 0.3893 1.0126 1.0 0.033 Uani c
H1C423 0.6290 0.4857 1.0777 1.0 0.039 Uani c
H2C423 0.6825 0.5081 1.0146 1.0 0.040 Uani c
H1C424 0.7794 0.5375 1.0857 1.0 0.040 Uani c
H2C424 0.8338 0.4811 1.0497 1.0 0.037 Uani c
H1C425 0.7349 0.4448 1.1602 1.0 0.037 Uani c
H2C425 0.8516 0.4429 1.1462 1.0 0.038 Uani c
H1C426 0.7815 0.3260 1.1586 1.0 0.034 Uani c
H2C426 0.8350 0.3482 1.0955 1.0 0.032 Uani c
H1C32 0.6496 0.4699 0.2728 1.0 0.056 Uani c
H1C33 0.6192 0.3709 0.2284 1.0 0.073 Uani c
H1C34 0.4626 0.3536 0.1966 1.0 0.082 Uani c
H1C35 0.3379 0.4382 0.2104 1.0 0.082 Uani c
H1C36 0.3693 0.5369 0.2548 1.0 0.080 Uani c
H1C37 0.6001 0.5734 0.3062 0.5 0.079 Uani c
H2C37 0.5209 0.6198 0.2694 0.5 0.086 Uani c
H3C37 0.4874 0.5729 0.3307 0.5 0.093 Uani c
H4C37 0.4721 0.6040 0.2980 0.5 0.095 Uani c
H5C37 0.5514 0.5576 0.3348 0.5 0.086 Uani c
H6C37 0.5849 0.6045 0.2735 0.5 0.077 Uani c
H1C42 0.5729 0.1050 0.2945 1.0 0.089 Uani c
H1C43 0.6281 -0.0128 0.2951 1.0 0.104 Uani c
H1C44 0.5387 -0.0955 0.2529 1.0 0.089 Uani c
H1C45 0.3928 -0.0567 0.2101 1.0 0.083 Uani c
H1C46 0.3384 0.0612 0.2098 1.0 0.080 Uani c
H1C47 0.4620 0.1948 0.2711 0.5 0.092 Uani c
H2C47 0.4126 0.1924 0.2119 0.5 0.087 Uani c
H3C47 0.3507 0.1671 0.2722 0.5 0.096 Uani c
H4C47 0.3549 0.1748 0.2324 0.5 0.093 Uani c
H5C47 0.4042 0.1771 0.2915 0.5 0.097 Uani c
H6C47 0.4662 0.2024 0.2313 0.5 0.085 Uani c

loop_
_atom_type_symbol
_atom_type_oxidation_number
_atom_type_number_in_cell
_atom_type_scat_dispersion_real
_atom_type_scat_dispersion_imag
_atom_type_scat_source
C 0 260 0.002 0.002
;International Tables for Crystallography
(1992, Vol. C, Tables 4.2.6.8 and 6.1.1.1)
;
H 0 432 0.000 0.000
;International Tables for Crystallography
(1992, Vol. C, Table 6.1.1.2)
;
P 0 16 0.090 0.095
;International Tables for Crystallography
(1992, Vol. C, Tables 4.2.6.8 and 6.1.1.1)
;
Pd 0 8 -1.177 1.007
;International Tables for Crystallography
(1992, Vol. C, Tables 4.2.6.8 and 6.1.1.1)
;

loop_
_exptl_crystal_face_index_h
_exptl_crystal_face_index_k
_exptl_crystal_face_index_l
_exptl_crystal_face_perp_dist
1 0 0 0.070
-1 0 0 0.070
0 1 0 0.100
0 -1 0 0.180
0 0 1 0.050
0 0 -1 0.080
1 0 1 0.060
-1 0 -1 0.080
-1 0 1 0.060
1 0 -1 0.080

loop_
_geom_angle_atom_site_label_1
_geom_angle_atom_site_label_2
_geom_angle_atom_site_label_3
_geom_angle
_geom_angle_publ_flag
Pd2 Pd1 P11 164.2(1) yes
Pd2 Pd1 P12 106.8(1) yes
Pd2 Pd1 C11 65.4(1) yes
Pd2 Pd1 C12 46.6(1) no
P11 Pd1 P12 88.1(1) yes
P11 Pd1 C11 98.8(1) yes
P11 Pd1 C12 119.6(1) no
P12 Pd1 C11 159.2(1) yes
P12 Pd1 C12 128.4(1) no
C11 Pd1 C12 32.1(2) no
Pd1 Pd2 P21 163.1(1) yes
Pd1 Pd2 P22 107.8(1) yes
Pd1 Pd2 C11 46.4(1) no
Pd1 Pd2 C12 64.7(1) yes
P21 Pd2 P22 87.4(1) yes
P21 Pd2 C11 117.9(1) no
P21 Pd2 C12 98.5(1) yes
P22 Pd2 C11 130.0(1) no
P22 Pd2 C12 160.6(1) yes
C11 Pd2 C12 31.7(2) no
Pd1 P11 C101 107.8(2) no
Pd1 P11 C103 115.3(1) no
Pd1 P11 C109 117.1(1) no
C101 P11 C103 105.8(2) no
C101 P11 C109 105.6(2) no
C103 P11 C109 104.2(1) no
Pd1 P12 C102 107.5(2) no
Pd1 P12 C115 124.6(1) no
Pd1 P12 C121 111.4(1) no
C102 P12 C115 101.0(2) no
C102 P12 C121 102.8(2) no
C115 P12 C121 107.0(1) no
Pd2 P21 C201 108.2(2) no
Pd2 P21 C203 113.4(1) no
Pd2 P21 C209 116.9(1) no
C201 P21 C203 106.5(2) no
C201 P21 C209 105.6(2) no
C203 P21 C209 105.4(1) no
Pd2 P22 C202 108.3(2) no
Pd2 P22 C215 124.4(1) no
Pd2 P22 C221 110.4(1) no
C202 P22 C215 101.9(2) no
C202 P22 C221 103.1(2) no
C215 P22 C221 106.6(1) no
Pd1 C11 Pd2 68.3(1) no
Pd1 C11 C12 94.7(2) no
Pd1 C11 C16 134.7(3) no
Pd2 C11 C12 52.3(1) no
Pd2 C11 C16 155.6(2) no
C12 C11 C16 120.8(2) no
Pd1 C12 Pd2 68.8(1) no
Pd1 C12 C11 53.2(1) no
Pd1 C12 C13 155.0(2) no
Pd2 C12 C11 95.9(2) no
Pd2 C12 C13 134.2(3) no
C11 C12 C13 120.8(2) no
C12 C13 C14 118.1(3) no
C13 C14 C15 121.0(2) no
C14 C15 C16 121.0(2) no
C11 C16 C15 118.1(3) no
P11 C101 C102 114.0(4) no
P12 C102 C101 115.8(4) no
P11 C103 C104 112.0(1) no
P11 C103 C108 112.0(1) no
C104 C103 C108 110.4(1) no
C103 C104 C105 111.4(1) no
C104 C105 C106 111.2(1) no
C105 C106 C107 110.9(2) no
C106 C107 C108 111.2(1) no
C103 C108 C107 111.4(1) no
P11 C109 C110 112.0(1) no
P11 C109 C114 112.0(1) no
C110 C109 C114 110.4(1) no
C109 C110 C111 111.4(1) no
C110 C111 C112 111.2(1) no
C111 C112 C113 110.9(2) no
C112 C113 C114 111.2(1) no
C109 C114 C113 111.4(1) no
P12 C115 C116 112.0(1) no
P12 C115 C120 112.0(1) no
C116 C115 C120 110.4(1) no
C115 C116 C117 111.4(1) no
C116 C117 C118 111.2(1) no
C117 C118 C119 110.9(2) no
C118 C119 C120 111.2(1) no
C115 C120 C119 111.4(1) no
P12 C121 C122 112.0(1) no
P12 C121 C126 112.0(1) no
C122 C121 C126 110.4(1) no
C121 C122 C123 111.4(1) no
C122 C123 C124 111.2(1) no
C123 C124 C125 110.9(2) no
C124 C125 C126 111.2(1) no
C121 C126 C125 111.4(1) no
P21 C201 C202 113.6(4) no
P22 C202 C201 114.1(4) no
P21 C203 C204 112.0(1) no
P21 C203 C208 112.0(1) no
C204 C203 C208 110.4(1) no
C203 C204 C205 111.4(1) no
C204 C205 C206 111.2(1) no
C205 C206 C207 110.9(2) no
C206 C207 C208 111.2(1) no
C203 C208 C207 111.4(1) no
P21 C209 C210 112.0(1) no
P21 C209 C214 112.0(1) no
C210 C209 C214 110.4(1) no
C209 C210 C211 111.4(1) no
C210 C211 C212 111.2(1) no
C211 C212 C213 110.9(2) no
C212 C213 C214 111.2(1) no
C209 C214 C213 111.4(1) no
P22 C215 C216 112.0(1) no
P22 C215 C220 112.0(1) no
C216 C215 C220 110.4(1) no
C215 C216 C217 111.4(1) no
C216 C217 C218 111.2(1) no
C217 C218 C219 110.9(2) no
C218 C219 C220 111.2(1) no
C215 C220 C219 111.4(1) no
P22 C221 C222 112.0(1) no
P22 C221 C226 112.0(1) no
C222 C221 C226 110.4(1) no
C221 C222 C223 111.4(1) no
C222 C223 C224 111.2(1) no
C223 C224 C225 110.9(2) no
C224 C225 C226 111.2(1) no
C221 C226 C225 111.4(1) no
Pd4 Pd3 P31 166.0(1) yes
Pd4 Pd3 P32 105.9(1) yes
Pd4 Pd3 C21 66.1(1) yes
Pd4 Pd3 C22 46.9(1) no
P31 Pd3 P32 88.1(1) yes
P31 Pd3 C21 100.9(1) yes
P31 Pd3 C22 124.1(1) no
P32 Pd3 C21 154.8(1) yes
P32 Pd3 C22 124.0(1) no
C21 Pd3 C22 32.8(2) no
Pd3 Pd4 P41 162.3(1) yes
Pd3 Pd4 P42 107.2(1) yes
Pd3 Pd4 C21 46.1(1) no
Pd3 Pd4 C22 63.4(1) yes
P41 Pd4 P42 88.0(1) yes
P41 Pd4 C21 116.9(1) no
P41 Pd4 C22 99.3(1) yes
P42 Pd4 C21 129.5(1) no
P42 Pd4 C22 160.3(1) yes
C21 Pd4 C22 31.3(2) no
Pd3 P31 C301 109.0(2) no
Pd3 P31 C303 113.3(1) no
Pd3 P31 C309 119.3(1) no
C301 P31 C303 108.8(2) no
C301 P31 C309 102.5(2) no
C303 P31 C309 103.0(1) no
Pd3 P32 C302 107.0(2) no
Pd3 P32 C315 122.0(1) no
Pd3 P32 C321 112.5(1) no
C302 P32 C315 104.4(2) no
C302 P32 C321 102.6(2) no
C315 P32 C321 106.4(1) no
Pd4 P41 C401 107.0(2) no
Pd4 P41 C403 113.5(1) no
Pd4 P41 C409 120.2(1) no
C401 P41 C403 106.4(2) no
C401 P41 C409 104.3(2) no
C403 P41 C409 104.4(1) no
Pd4 P42 C402 107.5(2) no
Pd4 P42 C415 123.6(1) no
Pd4 P42 C421 113.3(1) no
C402 P42 C415 101.4(2) no
C402 P42 C421 101.7(2) no
C415 P42 C421 106.6(1) no
Pd3 C21 Pd4 67.8(1) no
Pd3 C21 C22 92.4(2) no
Pd3 C21 C26 134.6(2) no
Pd4 C21 C22 51.5(1) no
Pd4 C21 C26 157.1(2) no
C22 C21 C26 120.8(2) no
Pd3 C22 Pd4 69.7(1) no
Pd3 C22 C21 54.7(1) no
Pd3 C22 C23 152.6(2) no
Pd4 C22 C21 97.2(2) no
Pd4 C22 C23 134.4(3) no
C21 C22 C23 120.8(2) no
C22 C23 C24 118.1(3) no
C23 C24 C25 121.0(2) no
C24 C25 C26 121.0(2) no
C21 C26 C25 118.1(3) no
P31 C301 C302 116.1(4) no
P32 C302 C301 117.9(4) no
P31 C303 C304 112.0(1) no
P31 C303 C308 112.0(1) no
C304 C303 C308 110.4(1) no
C303 C304 C305 111.4(1) no
C304 C305 C306 111.2(1) no
C305 C306 C307 110.9(2) no
C306 C307 C308 111.2(1) no
C303 C308 C307 111.4(1) no
P31 C309 C310 112.0(1) no
P31 C309 C314 112.0(1) no
C310 C309 C314 110.4(1) no
C309 C310 C311 111.4(1) no
C310 C311 C312 111.2(1) no
C311 C312 C313 110.9(2) no
C312 C313 C314 111.2(1) no
C309 C314 C313 111.4(1) no
P32 C315 C316 112.0(1) no
P32 C315 C320 112.0(1) no
C316 C315 C320 110.4(1) no
C315 C316 C317 111.4(1) no
C316 C317 C318 111.2(1) no
C317 C318 C319 110.9(2) no
C318 C319 C320 111.2(1) no
C315 C320 C319 111.4(1) no
P32 C321 C322 112.0(1) no
P32 C321 C326 112.0(1) no
C322 C321 C326 110.4(1) no
C321 C322 C323 111.4(1) no
C322 C323 C324 111.2(1) no
C323 C324 C325 110.9(2) no
C324 C325 C326 111.2(1) no
C321 C326 C325 111.4(1) no
P41 C401 C402 113.7(4) no
P42 C402 C401 114.0(4) no
P41 C403 C404 112.0(1) no
P41 C403 C408 112.0(1) no
C404 C403 C408 110.4(1) no
C403 C404 C405 111.4(1) no
C404 C405 C406 111.2(1) no
C405 C406 C407 110.9(2) no
C406 C407 C408 111.2(1) no
C403 C408 C407 111.4(1) no
P41 C409 C410 112.0(1) no
P41 C409 C414 112.0(1) no
C410 C409 C414 110.4(1) no
C409 C410 C411 111.4(1) no
C410 C411 C412 111.2(1) no
C411 C412 C413 110.9(2) no
C412 C413 C414 111.2(1) no
C409 C414 C413 111.4(1) no
P42 C415 C416 112.0(1) no
P42 C415 C420 112.0(1) no
C416 C415 C420 110.4(1) no
C415 C416 C417 111.4(1) no
C416 C417 C418 111.2(1) no
C417 C418 C419 110.9(2) no
C418 C419 C420 111.2(1) no
C415 C420 C419 111.4(1) no
P42 C421 C422 112.0(1) no
P42 C421 C426 112.0(1) no
C422 C421 C426 110.4(1) no
C421 C422 C423 111.4(1) no
C422 C423 C424 111.2(1) no
C423 C424 C425 110.9(2) no
C424 C425 C426 111.2(1) no
C421 C426 C425 111.4(1) no
C32 C31 C36 116.0(5) no
C32 C31 C37 122.0(2) no
C36 C31 C37 122.0(2) no
C31 C32 C33 122.4(4) no
C32 C33 C34 120.2(5) no
C33 C34 C35 118.8(6) no
C34 C35 C36 120.2(5) no
C31 C36 C35 122.4(4) no
C42 C41 C46 116.0(5) no
C42 C41 C47 122.0(2) no
C46 C41 C47 122.0(2) no
C41 C42 C43 122.4(4) no
C42 C43 C44 120.2(5) no
C43 C44 C45 118.8(6) no
C44 C45 C46 120.2(5) no
C41 C46 C45 122.4(4) no

loop_
_geom_bond_atom_site_label_1
_geom_bond_atom_site_label_2
_geom_bond_distance
_geom_bond_publ_flag
Pd1 Pd2 2.645(1) yes
Pd1 P11 2.296(1) yes
Pd1 P12 2.301(1) yes
Pd1 C11 2.061(3) yes
Pd1 C12 2.565(4) yes
Pd2 P21 2.304(1) yes
Pd2 P22 2.303(1) yes
Pd2 C11 2.589(4) yes
Pd2 C12 2.060(3) yes
P11 C101 1.845(5) no
P11 C103 1.856(2) no
P11 C109 1.856(2) no
P12 C102 1.864(5) no
P12 C115 1.856(2) no
P12 C121 1.856(2) no
P21 C201 1.857(5) no
P21 C203 1.856(2) no
P21 C209 1.856(2) no
P22 C202 1.884(5) no
P22 C215 1.856(2) no
P22 C221 1.856(2) no
C11 C12 1.368(7) no
C11 C16 1.406(4) no
C12 C13 1.406(4) no
C13 C14 1.401(5) no
C14 C15 1.366(7) no
C15 C16 1.401(5) no
C101 C102 1.524(7) no
C103 C104 1.532(2) no
C103 C108 1.532(2) no
C104 C105 1.528(2) no
C105 C106 1.522(2) no
C106 C107 1.522(2) no
C107 C108 1.528(2) no
C109 C110 1.532(2) no
C109 C114 1.532(2) no
C110 C111 1.528(2) no
C111 C112 1.522(2) no
C112 C113 1.522(2) no
C113 C114 1.528(2) no
C115 C116 1.532(2) no
C115 C120 1.532(2) no
C116 C117 1.528(2) no
C117 C118 1.522(2) no
C118 C119 1.522(2) no
C119 C120 1.528(2) no
C121 C122 1.532(2) no
C121 C126 1.532(2) no
C122 C123 1.528(2) no
C123 C124 1.522(2) no
C124 C125 1.522(2) no
C125 C126 1.528(2) no
C201 C202 1.530(7) no
C203 C204 1.532(2) no
C203 C208 1.532(2) no
C204 C205 1.528(2) no
C205 C206 1.522(2) no
C206 C207 1.522(2) no
C207 C208 1.528(2) no
C209 C210 1.532(2) no
C209 C214 1.532(2) no
C210 C211 1.528(2) no
C211 C212 1.522(2) no
C212 C213 1.522(2) no
C213 C214 1.528(2) no
C215 C216 1.532(2) no
C215 C220 1.532(2) no
C216 C217 1.528(2) no
C217 C218 1.522(2) no
C218 C219 1.522(2) no
C219 C220 1.528(2) no
C221 C222 1.532(2) no
C221 C226 1.532(2) no
C222 C223 1.528(2) no
C223 C224 1.522(2) no
C224 C225 1.522(2) no
C225 C226 1.528(2) no
Pd3 Pd4 2.644(1) yes
Pd3 P31 2.297(1) yes
Pd3 P32 2.299(1) yes
Pd3 C21 2.060(3) yes
Pd3 C22 2.520(4) yes
Pd4 P41 2.305(1) yes
Pd4 P42 2.301(1) yes
Pd4 C21 2.612(4) yes
Pd4 C22 2.060(3) yes
P31 C301 1.846(5) no
P31 C303 1.856(2) no
P31 C309 1.856(2) no
P32 C302 1.866(5) no
P32 C315 1.856(2) no
P32 C321 1.856(2) no
P41 C401 1.858(5) no
P41 C403 1.856(2) no
P41 C409 1.856(2) no
P42 C402 1.885(5) no
P42 C415 1.856(2) no
P42 C421 1.856(2) no
C21 C22 1.368(7) no
C21 C26 1.406(4) no
C22 C23 1.406(4) no
C23 C24 1.401(5) no
C24 C25 1.366(7) no
C25 C26 1.401(5) no
C301 C302 1.485(7) no
C303 C304 1.532(2) no
C303 C308 1.532(2) no
C304 C305 1.528(2) no
C305 C306 1.522(2) no
C306 C307 1.522(2) no
C307 C308 1.528(2) no
C309 C310 1.532(2) no
C309 C314 1.532(2) no
C310 C311 1.528(2) no
C311 C312 1.522(2) no
C312 C313 1.522(2) no
C313 C314 1.528(2) no
C315 C316 1.532(2) no
C315 C320 1.532(2) no
C316 C317 1.528(2) no
C317 C318 1.522(2) no
C318 C319 1.522(2) no
C319 C320 1.528(2) no
C321 C322 1.532(2) no
C321 C326 1.532(2) no
C322 C323 1.528(2) no
C323 C324 1.522(2) no
C324 C325 1.522(2) no
C325 C326 1.528(2) no
C401 C402 1.520(7) no
C403 C404 1.532(2) no
C403 C408 1.532(2) no
C404 C405 1.528(2) no
C405 C406 1.522(2) no
C406 C407 1.522(2) no
C407 C408 1.528(2) no
C409 C410 1.532(2) no
C409 C414 1.532(2) no
C410 C411 1.528(2) no
C411 C412 1.522(2) no
C412 C413 1.522(2) no
C413 C414 1.528(2) no
C415 C416 1.532(2) no
C415 C420 1.532(2) no
C416 C417 1.528(2) no
C417 C418 1.522(2) no
C418 C419 1.522(2) no
C419 C420 1.528(2) no
C421 C422 1.532(2) no
C421 C426 1.532(2) no
C422 C423 1.528(2) no
C423 C424 1.522(2) no
C424 C425 1.522(2) no
C425 C426 1.528(2) no
C31 C32 1.405(5) no
C31 C36 1.405(5) no
C31 C37 1.449(8) no
C32 C33 1.384(6) no
C33 C34 1.395(6) no
C34 C35 1.395(6) no
C35 C36 1.384(6) no
C41 C42 1.405(5) no
C41 C46 1.405(5) no
C41 C47 1.449(8) no
C42 C43 1.384(6) no
C43 C44 1.395(6) no
C44 C45 1.395(6) no
C45 C46 1.384(6) no

loop_
_geom_torsion_atom_site_label_1
_geom_torsion_atom_site_label_2
_geom_torsion_atom_site_label_3
_geom_torsion_atom_site_label_4
_geom_torsion
_geom_torsion_publ_flag
Pd(1) Pd(2) C(12) C(11) 46.6(2) no
Pd(2) Pd(1) C(11) C(12) 46.2(2) no
Pd(3) Pd(4) C(22) C(21) 48.1(2) no
Pd(4) Pd(3) C(21) C(22) 46.3(2) no
C(11) Pd(1) Pd(2) C(12) -31.9(2) no
C(21) Pd(3) Pd(4) C(22) -32.4(2) no
Pd(1) C(11) C(12) Pd(2) -57.8(2) no
Pd(3) C(21) C(22) Pd(4) -58.8(2) no
